data_4514540
loop_
_publ_author_name
'Liu, Wen-Jing'
'Dong, Long-Zhang'
'Li, Run-Han'
'Chen, Yong-Jun'
'Sun, Sheng-Nan'
'Li, Shun-Li'
'Lan, Ya-Qian'

_publ_section_title
;
 Different Protonic Species Affecting Proton Conductivity in Hollow
 Spherelike Polyoxometalates.
;
_journal_issue 7
_journal_name_full 'ACS applied materials &amp; interfaces'
_journal_page_first 7030
_journal_page_last 7036
_journal_paper_doi 10.1021/acsami.8b20509
_journal_volume 11
_journal_year 2019
_chemical_formula_moiety 'Mo12 O40 P, 3(C3 H5 N2)'
_chemical_formula_sum 'C9 H15 Mo12 N6 O40 P'
_chemical_formula_weight 2029.52
_space_group_crystal_system monoclinic
_space_group_IT_number 14
_space_group_name_Hall '-P 2yn'
_space_group_name_H-M_alt 'P 1 21/n 1'
_symmetry_space_group_name_Hall '-P 2yn'
_symmetry_space_group_name_H-M 'P 1 21/n 1'
_atom_sites_solution_hydrogens geom
_atom_sites_solution_primary dual
_audit_creation_date 2018-01-30
_audit_creation_method
;
Olex2 1.2
(compiled 2017.08.10 svn.r3458 for OlexSys, GUI svn.r5381)
;
_cell_angle_alpha 90
_cell_angle_beta 97.881(2)
_cell_angle_gamma 90
_cell_formula_units_Z 2
_cell_length_a 11.9687(14)
_cell_length_b 13.8385(17)
_cell_length_c 12.4508(15)
_cell_measurement_reflns_used 7722
_cell_measurement_temperature 296(2)
_cell_measurement_theta_max 28.30
_cell_measurement_theta_min 2.66
_cell_volume 2042.7(4)
_computing_cell_refinement 'SAINT v8.37A (Bruker, 2015)'
_computing_data_reduction 'SAINT v8.37A (Bruker, 2015)'
_computing_molecular_graphics 'Olex2 (Dolomanov et al., 2009)'
_computing_publication_material 'Olex2 (Dolomanov et al., 2009)'
_computing_structure_refinement 'XL (Sheldrick, 2008)'
_computing_structure_solution 'XT (Sheldrick, 2015)'
_diffrn_ambient_temperature 296.15
_diffrn_measured_fraction_theta_full 0.981
_diffrn_measured_fraction_theta_max 0.979
_diffrn_measurement_device_type 'Bruker APEX-II CCD'
_diffrn_measurement_method '\f and \w scans'
_diffrn_radiation_type MoK\a
_diffrn_radiation_wavelength 0.71073
_diffrn_reflns_av_R_equivalents 0.0151
_diffrn_reflns_av_unetI/netI 0.0181
_diffrn_reflns_Laue_measured_fraction_full 0.981
_diffrn_reflns_Laue_measured_fraction_max 0.979
_diffrn_reflns_limit_h_max 14
_diffrn_reflns_limit_h_min -14
_diffrn_reflns_limit_k_max 16
_diffrn_reflns_limit_k_min -13
_diffrn_reflns_limit_l_max 15
_diffrn_reflns_limit_l_min -10
_diffrn_reflns_number 11690
_diffrn_reflns_point_group_measured_fraction_full 0.981
_diffrn_reflns_point_group_measured_fraction_max 0.979
_diffrn_reflns_theta_full 25.242
_diffrn_reflns_theta_max 26.000
_diffrn_reflns_theta_min 2.658
_diffrn_standards_number 0
_exptl_absorpt_coefficient_mu 3.715
_exptl_absorpt_correction_T_max 0.7457
_exptl_absorpt_correction_T_min 0.6585
_exptl_absorpt_correction_type multi-scan
_exptl_absorpt_process_details
'SADABS-2016/2 (Bruker,2016/2) was used for absorption correction. wR2(int) was 0.0480 before and 0.0324 after correction. The Ratio of minimum to maximum transmission is 0.8831. The \l/2 correction factor is Not present.'
_exptl_crystal_colour 'clear dark black'
_exptl_crystal_colour_lustre clear
_exptl_crystal_colour_modifier dark
_exptl_crystal_colour_primary black
_exptl_crystal_density_diffrn 3.300
_exptl_crystal_description block
_exptl_crystal_F_000 1900
_exptl_crystal_size_max 0.46
_exptl_crystal_size_mid 0.43
_exptl_crystal_size_min 0.41
_refine_diff_density_max 1.585
_refine_diff_density_min -1.526
_refine_diff_density_rms 0.292
_refine_ls_extinction_method none
_refine_ls_goodness_of_fit_ref 1.286
_refine_ls_hydrogen_treatment constr
_refine_ls_matrix_type full
_refine_ls_number_parameters 340
_refine_ls_number_reflns 3931
_refine_ls_number_restraints 192
_refine_ls_restrained_S_all 1.287
_refine_ls_R_factor_all 0.1005
_refine_ls_R_factor_gt 0.0980
_refine_ls_shift/su_max 0.000
_refine_ls_shift/su_mean 0.000
_refine_ls_structure_factor_coef Fsqd
_refine_ls_weighting_details 'w=1/[\s^2^(Fo^2^)+121.6833P] where P=(Fo^2^+2Fc^2^)/3'
_refine_ls_weighting_scheme calc
_refine_ls_wR_factor_gt 0.2072
_refine_ls_wR_factor_ref 0.2083
_reflns_Friedel_coverage 0.000
_reflns_number_gt 3746
_reflns_number_total 3931
_reflns_threshold_expression 'I > 2\s(I)'
_cod_data_source_file am8b20509_si_003.cif
_cod_data_source_block mo_17092023_0m
_cod_database_code 4514540
_shelx_shelxl_version_number 2014/7
_shelx_space_group_comment
;
The symmetry employed for this shelxl refinement is uniquely defined
by the following loop, which should always be used as a source of
symmetry information in preference to the above space-group names.
They are only intended as comments.
;
_shelx_estimated_absorpt_t_max 0.311
_shelx_estimated_absorpt_t_min 0.280
_olex2_refinement_description
;
1. Fixed Uiso
 At 1.2 times of:
  All C(H) groups, All N(H) groups
2. Uiso/Uaniso restraints and constraints
N4 \\sim C6 \\sim C4 \\sim C5 \\sim N0AA: within 1.7A with sigma of 0.01 and
sigma for terminal atoms of 0.02
N3 \\sim C1 \\sim C2 \\sim N1 \\sim C0AA: within 1.7A with sigma of 0.01 and
sigma for terminal atoms of 0.02
Uanis(O10) \\sim Ueq, Uanis(O11) \\sim Ueq, Uanis(O15) \\sim Ueq, Uanis(O14)
\\sim Ueq, Uanis(O7) \\sim Ueq, Uanis(O5) \\sim Ueq, Uanis(O21) \\sim Ueq,
Uanis(O19) \\sim Ueq, Uanis(O12) \\sim Ueq, Uanis(O8) \\sim Ueq, Uanis(O16)
\\sim Ueq, Uanis(O18) \\sim Ueq, Uanis(O6) \\sim Ueq, Uanis(O22) \\sim Ueq,
Uanis(O9) \\sim Ueq, Uanis(O20) \\sim Ueq, Uanis(O13) \\sim Ueq, Uanis(O17)
\\sim Ueq, Uanis(O4) \\sim Ueq, Uanis(O1) \\sim Ueq, Uanis(O3) \\sim Ueq,
Uanis(O2) \\sim Ueq: with sigma of 0.01 and sigma for terminal atoms of 0.05
3. Others
 Fixed Sof: O4(0.5) O1(0.5) O3(0.5) O2(0.5) C1(0.5) H1(0.5) C2(0.5) H2(0.5)
 N3(0.5) H3(0.5) C0AA(0.5) H0Ab(0.5) N1(0.5) H1a(0.5)
4.a Aromatic/amide H refined with riding coordinates:
 N4(H4), N0AA(H0AA), C5(H5), C6(H6), C4(H4a), C1(H1), C2(H2), N3(H3),
 C0AA(H0Ab), N1(H1a)
4.b Fitted pentagon refined as free rotating group:
 C1(C2,N3,C0AA,N1)
;
_olex2_submission_special_instructions 'No special instructions were received'

loop_
_space_group_symop_operation_xyz
'x, y, z'
'-x+1/2, y+1/2, -z+1/2'
'-x, -y, -z'
'x-1/2, -y-1/2, z-1/2'

loop_
_atom_site_label
_atom_site_type_symbol
_atom_site_fract_x
_atom_site_fract_y
_atom_site_fract_z
_atom_site_U_iso_or_equiv
_atom_site_adp_type
_atom_site_occupancy
_atom_site_site_symmetry_order
_atom_site_calc_flag
_atom_site_refinement_flags_posn
_atom_site_refinement_flags_adp
_atom_site_refinement_flags_occupancy
_atom_site_disorder_assembly
_atom_site_disorder_group
Mo4 Mo 0.61614(15) 0.71733(11) 0.62332(14) 0.0372(4) Uani 1 1 d . . . . .
Mo3 Mo 0.53036(16) 0.70776(11) 0.33776(13) 0.0367(4) Uani 1 1 d . . . . .
Mo2 Mo 0.32379(14) 0.70586(12) 0.51782(15) 0.0387(4) Uani 1 1 d . . . . .
Mo6 Mo 0.58036(15) 0.51110(14) 0.78611(12) 0.0397(4) Uani 1 1 d . . . . .
Mo1 Mo 0.28955(14) 0.49551(15) 0.67579(13) 0.0416(5) Uani 1 1 d . . . . .
Mo5 Mo 0.78975(13) 0.51073(15) 0.60935(15) 0.0432(5) Uani 1 1 d . . . . .
P1 P 0.5000 0.5000 0.5000 0.0250(12) Uani 1 2 d S T P . .
O10 O 0.4567(12) 0.7446(12) 0.6074(12) 0.053(4) Uani 1 1 d . U . . .
O11 O 0.3961(12) 0.7392(12) 0.3984(11) 0.054(4) Uani 1 1 d . U . . .
O15 O 0.6076(11) 0.7474(12) 0.4740(11) 0.050(3) Uani 1 1 d . U . . .
O14 O 0.4439(13) 0.6263(12) 0.2346(14) 0.060(4) Uani 1 1 d . U . . .
O7 O 0.4246(13) 0.5240(12) 0.7771(14) 0.064(4) Uani 1 1 d . U . . .
O5 O 0.1946(13) 0.4936(12) 0.7614(11) 0.053(4) Uani 1 1 d . U . . .
O21 O 0.7238(16) 0.4949(13) 0.7341(15) 0.072(5) Uani 1 1 d . U . . .
O19 O 0.9275(11) 0.5154(12) 0.6596(12) 0.053(4) Uani 1 1 d . U . . .
O12 O 0.2276(15) 0.6218(12) 0.4265(13) 0.063(4) Uani 1 1 d . U . . .
O8 O 0.2892(15) 0.6277(12) 0.6393(13) 0.065(4) Uani 1 1 d . U . . .
O16 O 0.6687(14) 0.8178(12) 0.6816(13) 0.062(4) Uani 1 1 d . U . . .
O18 O 0.5936(16) 0.6396(13) 0.7457(15) 0.070(5) Uani 1 1 d . U . . .
O6 O 0.3402(14) 0.3667(13) 0.6852(15) 0.070(5) Uani 1 1 d . U . . .
O22 O 0.6239(14) 0.5134(10) 0.9182(10) 0.052(4) Uani 1 1 d . U . . .
N4 N -0.074(2) 0.7804(18) 0.5148(17) 0.072(4) Uani 1 1 d . U . . .
H4 H -0.0713 0.8043 0.5789 0.087 Uiso 1 1 calc R . . . .
O9 O 0.2432(13) 0.7997(13) 0.5275(14) 0.064(5) Uani 1 1 d . U . . .
O20 O 0.7974(16) 0.5330(12) 0.4577(13) 0.067(5) Uani 1 1 d . U . . .
O13 O 0.5438(13) 0.8046(12) 0.2608(13) 0.061(5) Uani 1 1 d . U . . .
O17 O 0.7450(16) 0.6427(14) 0.6129(16) 0.078(5) Uani 1 1 d . U . . .
O4 O 0.5818(17) 0.5460(14) 0.5935(16) 0.021(4) Uani 0.5 1 d . U . A -1
N0AA N -0.111(2) 0.7608(18) 0.3507(18) 0.073(4) Uani 1 1 d . U . . .
H0AA H -0.1389 0.7687 0.2840 0.087 Uiso 1 1 calc R . . . .
C5 C -0.037(2) 0.695(2) 0.386(2) 0.071(4) Uani 1 1 d . U . . .
H5 H -0.0063 0.6485 0.3444 0.085 Uiso 1 1 calc R . . . .
C6 C -0.015(3) 0.707(2) 0.493(2) 0.073(5) Uani 1 1 d . U . . .
H6 H 0.0324 0.6696 0.5418 0.087 Uiso 1 1 calc R . . . .
C4 C -0.136(3) 0.814(2) 0.433(2) 0.073(5) Uani 1 1 d . U . . .
H4A H -0.1869 0.8650 0.4305 0.087 Uiso 1 1 calc R . . . .
O1 O 0.5066(17) 0.3947(14) 0.5073(17) 0.020(4) Uani 0.5 1 d . U . A -1
O3 O 0.5256(16) 0.5412(14) 0.3928(16) 0.018(4) Uani 0.5 1 d . U . A -1
O2 O 0.3853(18) 0.5373(16) 0.5175(17) 0.025(5) Uani 0.5 1 d . U . A -1
C1 C 1.0840(17) 0.483(3) 1.033(2) 0.043(6) Uani 0.5 1 d . U . B -1
H1 H 1.1590 0.4688 1.0581 0.052 Uiso 0.5 1 calc R . . B -1
C2 C 1.038(2) 0.501(3) 0.9232(19) 0.042(6) Uani 0.5 1 d G U . B -1
H2 H 1.0784 0.5004 0.8641 0.051 Uiso 0.5 1 calc R . . B -1
N3 N 0.921(2) 0.519(2) 0.9196(15) 0.042(5) Uani 0.5 1 d G U . B -1
H3 H 0.8747 0.5318 0.8624 0.051 Uiso 0.5 1 calc R . . B -1
C0AA C 0.8944(17) 0.512(2) 1.027(2) 0.038(5) Uani 0.5 1 d G U . B -1
H0AB H 0.8234 0.5212 1.0478 0.045 Uiso 0.5 1 calc R . . B -1
N1 N 0.995(3) 0.490(2) 1.0969(13) 0.039(5) Uani 0.5 1 d G U . B -1
H1A H 1.0010 0.4822 1.1660 0.047 Uiso 0.5 1 calc R . . B -1

loop_
_atom_site_aniso_label
_atom_site_aniso_U_11
_atom_site_aniso_U_22
_atom_site_aniso_U_33
_atom_site_aniso_U_23
_atom_site_aniso_U_13
_atom_site_aniso_U_12
Mo4 0.0477(9) 0.0164(7) 0.0436(9) -0.0024(6) -0.0074(7) -0.0048(7)
Mo3 0.0609(11) 0.0188(7) 0.0297(8) 0.0059(6) 0.0034(7) -0.0034(7)
Mo2 0.0382(9) 0.0213(8) 0.0553(10) 0.0009(7) 0.0018(7) 0.0062(7)
Mo6 0.0489(10) 0.0493(10) 0.0180(7) 0.0017(7) -0.0060(6) 0.0020(8)
Mo1 0.0360(9) 0.0574(11) 0.0340(8) -0.0020(8) 0.0146(7) -0.0081(8)
Mo5 0.0219(7) 0.0565(11) 0.0472(10) 0.0033(8) -0.0097(7) -0.0031(7)
P1 0.029(3) 0.013(3) 0.032(3) 0.001(2) 0.001(2) -0.002(2)
O10 0.043(6) 0.072(8) 0.043(6) 0.004(6) -0.003(5) 0.004(6)
O11 0.049(7) 0.072(8) 0.038(6) -0.016(6) -0.007(5) -0.004(6)
O15 0.031(6) 0.077(8) 0.041(6) -0.001(6) 0.003(5) 0.001(6)
O14 0.046(7) 0.057(7) 0.072(8) -0.025(7) -0.009(6) 0.010(6)
O7 0.048(7) 0.058(8) 0.080(8) -0.027(7) -0.011(6) 0.002(6)
O5 0.058(9) 0.060(10) 0.042(8) 0.004(7) 0.015(7) 0.004(8)
O21 0.080(9) 0.063(8) 0.080(8) 0.025(7) 0.036(7) 0.023(7)
O19 0.030(7) 0.064(10) 0.061(9) -0.005(8) -0.007(6) -0.016(7)
O12 0.082(8) 0.053(7) 0.049(7) 0.010(6) -0.010(6) -0.025(7)
O8 0.082(8) 0.057(8) 0.051(7) 0.011(6) -0.010(6) -0.027(7)
O16 0.065(10) 0.057(10) 0.064(10) -0.034(8) 0.007(8) -0.017(8)
O18 0.078(8) 0.061(8) 0.078(8) 0.027(7) 0.034(7) 0.024(7)
O6 0.060(8) 0.063(8) 0.079(8) -0.033(7) -0.012(7) 0.007(7)
O22 0.078(10) 0.039(8) 0.031(7) -0.002(6) -0.017(7) 0.003(7)
N4 0.088(10) 0.081(10) 0.049(8) -0.014(8) 0.015(7) -0.003(8)
O9 0.049(9) 0.074(11) 0.068(10) -0.007(9) 0.004(8) 0.032(8)
O20 0.093(9) 0.053(7) 0.053(7) 0.008(6) 0.001(7) -0.031(7)
O13 0.057(9) 0.060(10) 0.061(9) 0.041(8) -0.007(7) -0.014(8)
O17 0.081(9) 0.075(9) 0.083(9) 0.022(7) 0.038(7) 0.025(7)
O4 0.022(8) 0.016(8) 0.024(8) 0.008(6) 0.004(6) 0.003(6)
N0AA 0.085(10) 0.078(10) 0.056(8) -0.003(8) 0.013(8) -0.005(8)
C5 0.080(10) 0.074(10) 0.062(8) -0.003(8) 0.023(8) 0.001(8)
C6 0.079(10) 0.079(10) 0.061(8) -0.001(8) 0.012(8) 0.002(9)
C4 0.086(10) 0.079(10) 0.055(8) -0.006(8) 0.015(8) -0.002(9)
O1 0.024(10) 0.009(9) 0.024(10) -0.008(8) -0.004(8) 0.002(8)
O3 0.018(7) 0.012(7) 0.024(8) -0.007(6) 0.000(6) 0.003(6)
O2 0.025(8) 0.025(8) 0.022(8) 0.001(7) -0.004(7) -0.009(7)
C1 0.040(11) 0.045(10) 0.039(12) -0.005(11) -0.016(10) 0.005(10)
C2 0.039(11) 0.046(10) 0.038(12) -0.012(10) -0.011(10) 0.001(10)
N3 0.040(10) 0.050(10) 0.032(11) -0.010(10) -0.012(10) 0.000(9)
C0AA 0.036(11) 0.045(10) 0.027(11) -0.009(10) -0.013(10) 0.004(9)
N1 0.035(11) 0.040(10) 0.036(11) -0.005(10) -0.019(9) 0.010(9)

loop_
_atom_type_symbol
_atom_type_description
_atom_type_scat_dispersion_real
_atom_type_scat_dispersion_imag
_atom_type_scat_source
C C 0.0033 0.0016 'International Tables Vol C Tables 4.2.6.8 and 6.1.1.4'
H H 0.0000 0.0000 'International Tables Vol C Tables 4.2.6.8 and 6.1.1.4'
Mo Mo -1.6832 0.6857 'International Tables Vol C Tables 4.2.6.8 and 6.1.1.4'
N N 0.0061 0.0033 'International Tables Vol C Tables 4.2.6.8 and 6.1.1.4'
O O 0.0106 0.0060 'International Tables Vol C Tables 4.2.6.8 and 6.1.1.4'
P P 0.1023 0.0942 'International Tables Vol C Tables 4.2.6.8 and 6.1.1.4'

loop_
_geom_angle_atom_site_label_1
_geom_angle_atom_site_label_2
_geom_angle_atom_site_label_3
_geom_angle
_geom_angle_site_symmetry_1
_geom_angle_site_symmetry_3
O10 Mo4 O4 91.8(7) . .
O15 Mo4 O10 86.4(6) . .
O15 Mo4 O18 155.5(8) . .
O15 Mo4 O4 94.5(7) . .
O16 Mo4 O10 101.1(8) . .
O16 Mo4 O15 102.3(8) . .
O16 Mo4 O18 102.1(9) . .
O16 Mo4 O17 103.1(9) . .
O16 Mo4 O4 159.4(8) . .
O18 Mo4 O10 86.9(7) . .
O18 Mo4 O4 62.2(8) . .
O17 Mo4 O10 155.8(8) . .
O17 Mo4 O15 89.3(7) . .
O17 Mo4 O18 87.3(7) . .
O17 Mo4 O4 64.8(8) . .
O11 Mo3 O3 92.9(7) . .
O15 Mo3 O11 85.1(6) . .
O15 Mo3 O14 157.9(7) . .
O15 Mo3 O6 89.1(7) . 3_666
O15 Mo3 O3 92.9(7) . .
O14 Mo3 O11 89.6(6) . .
O14 Mo3 O6 87.5(7) . 3_666
O14 Mo3 O3 66.0(7) . .
O6 Mo3 O11 157.0(8) 3_666 .
O6 Mo3 O3 65.1(8) 3_666 .
O13 Mo3 O11 101.3(8) . .
O13 Mo3 O15 102.0(8) . .
O13 Mo3 O14 100.0(8) . .
O13 Mo3 O6 101.7(9) . 3_666
O13 Mo3 O3 160.2(8) . .
O10 Mo2 O12 156.6(8) . .
O10 Mo2 O8 87.2(7) . .
O10 Mo2 O2 92.4(7) . .
O11 Mo2 O10 87.5(6) . .
O11 Mo2 O12 89.1(7) . .
O11 Mo2 O8 157.0(8) . .
O11 Mo2 O2 93.5(7) . .
O12 Mo2 O8 87.1(7) . .
O12 Mo2 O2 64.7(7) . .
O8 Mo2 O2 64.4(8) . .
O9 Mo2 O10 100.9(8) . .
O9 Mo2 O11 101.8(8) . .
O9 Mo2 O12 102.4(9) . .
O9 Mo2 O8 101.2(9) . .
O9 Mo2 O2 160.0(8) . .
O14 Mo6 O4 94.8(7) 3_666 .
O7 Mo6 O14 87.4(7) . 3_666
O7 Mo6 O21 157.1(8) . .
O7 Mo6 O18 90.8(8) . .
O7 Mo6 O4 93.6(7) . .
O21 Mo6 O14 88.0(7) . 3_666
O21 Mo6 O4 64.4(7) . .
O18 Mo6 O14 156.9(8) . 3_666
O18 Mo6 O21 84.7(7) . .
O18 Mo6 O4 62.3(8) . .
O22 Mo6 O14 99.9(7) . 3_666
O22 Mo6 O7 103.6(8) . .
O22 Mo6 O21 99.3(8) . .
O22 Mo6 O18 102.9(8) . .
O22 Mo6 O4 157.7(8) . .
O7 Mo1 O2 92.0(7) . .
O5 Mo1 O7 99.7(8) . .
O5 Mo1 O8 101.0(8) . .
O5 Mo1 O6 100.8(8) . .
O5 Mo1 O20 102.7(8) . 3_666
O5 Mo1 O2 160.9(7) . .
O8 Mo1 O7 86.2(7) . .
O8 Mo1 O2 64.4(8) . .
O6 Mo1 O7 85.4(7) . .
O6 Mo1 O8 157.6(8) . .
O6 Mo1 O2 95.2(8) . .
O20 Mo1 O7 157.7(8) 3_666 .
O20 Mo1 O8 90.5(7) 3_666 .
O20 Mo1 O6 89.5(7) 3_666 .
O20 Mo1 O2 66.8(7) 3_666 .
O21 Mo5 O12 92.2(8) . 3_666
O21 Mo5 O20 157.7(8) . .
O21 Mo5 O17 86.6(8) . .
O21 Mo5 O4 63.8(7) . .
O19 Mo5 O21 101.6(8) . .
O19 Mo5 O12 101.2(8) . 3_666
O19 Mo5 O20 100.5(8) . .
O19 Mo5 O17 102.7(9) . .
O19 Mo5 O4 158.4(7) . .
O12 Mo5 O20 86.7(7) 3_666 .
O12 Mo5 O17 155.8(8) 3_666 .
O12 Mo5 O4 95.4(7) 3_666 .
O20 Mo5 O4 94.1(7) . .
O17 Mo5 O20 85.4(8) . .
O17 Mo5 O4 62.5(8) . .
O1 P1 O4 109.9(10) . .
O1 P1 O3 114.4(11) . .
O1 P1 O2 112.0(11) . .
O3 P1 O4 108.8(10) . .
O2 P1 O4 104.1(11) . .
O2 P1 O3 107.2(11) . .
Mo2 O10 Mo4 138.2(9) . .
Mo2 O11 Mo3 139.3(9) . .
Mo4 O15 Mo3 140.2(9) . .
Mo3 O14 Mo6 136.8(9) . 3_666
Mo6 O7 Mo1 139.0(10) . .
Mo5 O21 Mo6 140.3(11) . .
Mo5 O12 Mo2 140.5(10) 3_666 .
Mo1 O8 Mo2 137.1(11) . .
Mo6 O18 Mo4 141.1(11) . .
Mo1 O6 Mo3 139.6(11) . 3_666
C4 N4 C6 113(3) . .
Mo1 O20 Mo5 137.5(9) 3_666 .
Mo4 O17 Mo5 140.0(12) . .
Mo4 O4 Mo6 93.8(7) . .
Mo4 O4 Mo5 91.9(7) . .
Mo6 O4 Mo5 91.4(7) . .
P1 O4 Mo4 126.3(10) . .
P1 O4 Mo6 124.4(11) . .
P1 O4 Mo5 119.7(11) . .
C5 N0AA C4 110(3) . .
N0AA C5 C6 106(3) . .
N4 C6 C5 106(3) . .
N4 C4 N0AA 104(3) . .
P1 O3 Mo3 128.6(10) . .
Mo2 O2 Mo1 92.8(8) . .
P1 O2 Mo2 127.3(11) . .
P1 O2 Mo1 124.3(11) . .
C2 C1 N1 108.0 . .
C1 C2 N3 108.0 . .
C2 N3 C0AA 108.0 . .
N1 C0AA N3 108.0 . .
C0AA N1 C1 108.0 . .

loop_
_geom_bond_atom_site_label_1
_geom_bond_atom_site_label_2
_geom_bond_distance
_geom_bond_site_symmetry_2
Mo4 O10 1.928(15) .
Mo4 O15 1.894(14) .
Mo4 O16 1.652(14) .
Mo4 O18 1.914(16) .
Mo4 O17 1.876(18) .
Mo4 O4 2.43(2) .
Mo3 O11 1.917(16) .
Mo3 O15 1.898(14) .
Mo3 O14 1.904(15) .
Mo3 O6 1.914(17) 3_666
Mo3 O13 1.668(13) .
Mo3 O3 2.41(2) .
Mo2 O10 1.891(15) .
Mo2 O11 1.878(16) .
Mo2 O12 1.901(15) .
Mo2 O8 1.949(16) .
Mo2 O9 1.632(15) .
Mo2 O2 2.45(2) .
Mo6 O14 1.936(16) 3_666
Mo6 O7 1.861(16) .
Mo6 O21 1.929(17) .
Mo6 O18 1.861(17) .
Mo6 O22 1.656(13) .
Mo6 O4 2.45(2) .
Mo1 O7 1.949(15) .
Mo1 O5 1.662(14) .
Mo1 O8 1.885(17) .
Mo1 O6 1.881(18) .
Mo1 O20 1.878(16) 3_666
Mo1 O2 2.48(2) .
Mo5 O21 1.849(17) .
Mo5 O19 1.683(13) .
Mo5 O12 1.892(17) 3_666
Mo5 O20 1.928(16) .
Mo5 O17 1.905(19) .
Mo5 O4 2.52(2) .
P1 O4 1.55(2) .
P1 O1 1.461(19) .
P1 O3 1.52(2) .
P1 O2 1.51(2) .
O14 Mo6 1.936(16) 3_666
O12 Mo5 1.892(17) 3_666
O6 Mo3 1.914(17) 3_666
N4 C6 1.29(4) .
N4 C4 1.27(3) .
O20 Mo1 1.878(16) 3_666
N0AA C5 1.30(3) .
N0AA C4 1.33(3) .
C5 C6 1.34(4) .
C1 C2 1.4200 .
C1 N1 1.4200 .
C2 N3 1.4200 .
N3 C0AA 1.4200 .
C0AA N1 1.4200 .
